data_9002419
loop_
_publ_author_name
'Brigatti, M. F.'
'Lugli, C.'
'Poppi, L.'
'Foord, E. E.'
'Kile, D. E.'

_publ_section_title
;
 Crystal chemical variations in Li- and Fe-rich micas from
 Pikes Peak batholith (central Colorado)
 Sample: 177
;
_journal_name_full 'American Mineralogist'
_journal_page_first 1275
_journal_page_last 1286
_journal_volume 85
_journal_year 2000
_chemical_formula_sum
;Al1.645 F1.92 Fe0.887 H0.08 K0.942 Li0.862 Mg0.009 Mn0.064 Na0.04 O10.08
 Rb0.003 Si3.228 Ti0.01
;
_chemical_name_mineral Polylithionite
_space_group_IT_number 5
_symmetry_space_group_name_Hall 'C 2y'
_symmetry_space_group_name_H-M 'C 1 2 1'
_cell_angle_alpha 90
_cell_angle_beta 100.81
_cell_angle_gamma 90
_cell_formula_units_Z 2
_cell_length_a 5.288
_cell_length_b 9.133
_cell_length_c 10.088
_cell_volume 478.557
_database_code_amcsd 0002504
_exptl_crystal_density_diffrn 2.988
_cod_original_formula_sum
;Si3.228 Al1.645 Li.862 Fe.887 Ti.01 Mg.009 Mn.064 Na.04 Rb.003 K.942 O10.08
 (F1.92 H.08)
;
_cod_database_code 9002419

loop_
_space_group_symop_operation_xyz
x,y,z
1/2+x,1/2+y,z
-x,y,-z
1/2-x,1/2+y,-z

loop_
_atom_site_aniso_label
_atom_site_aniso_U_11
_atom_site_aniso_U_22
_atom_site_aniso_U_33
_atom_site_aniso_U_12
_atom_site_aniso_U_13
_atom_site_aniso_U_23
SiT1 0.00532 0.00709 0.00633 0.00038 0.00138 -0.00023
AlT1 0.00532 0.00709 0.00633 0.00038 0.00138 -0.00023
SiT11 0.00709 0.00747 0.00874 0.00062 0.00112 -0.00014
AlT11 0.00709 0.00747 0.00874 0.00062 0.00112 -0.00014
LiM1 0.00988 0.00671 0.01140 0.00000 0.00368 0.00000
FeM1 0.00988 0.00671 0.01140 0.00000 0.00368 0.00000
LiM2 0.00823 0.00836 0.00671 0.00000 0.00115 0.00000
AlM2 0.00823 0.00836 0.00671 0.00000 0.00115 0.00000
TiM2 0.00823 0.00836 0.00671 0.00000 0.00115 0.00000
LiM3 0.00709 0.00912 0.01203 0.00000 0.00050 0.00000
MgM3 0.00709 0.00912 0.01203 0.00000 0.00050 0.00000
FeM3 0.00709 0.00912 0.01203 0.00000 0.00050 0.00000
MnM3 0.00709 0.00912 0.01203 0.00000 0.00050 0.00000
NaA 0.02647 0.02571 0.02609 0.00000 0.00417 0.00000
RbA 0.02647 0.02571 0.02609 0.00000 0.00417 0.00000
KA 0.02647 0.02571 0.02609 0.00000 0.00417 0.00000
O1 0.02786 0.01292 0.01533 0.00368 -0.00102 0.00087
O2 0.01811 0.02584 0.01520 -0.00596 0.00417 -0.00229
O22 0.01532 0.02445 0.01178 0.00697 0.00190 0.00050
O3 0.01127 0.00975 0.00899 0.00178 -0.00050 -0.00014
O33 0.00899 0.01495 0.00988 0.00038 0.00102 0.00215
F4 0.00823 0.00772 0.00773 -0.00050 0.00240 0.00215
O-H4 0.00823 0.00772 0.00773 -0.00050 0.00240 0.00215

loop_
_atom_site_label
_atom_site_fract_x
_atom_site_fract_y
_atom_site_fract_z
_atom_site_occupancy
_atom_site_type_symbol
_atom_site_attached_hydrogens
SiT1 0.07490 0.16810 0.22800 0.80700 Si 0
AlT1 0.07490 0.16810 0.22800 0.19300 Al 0
SiT11 0.58500 0.33180 0.22770 0.80700 Si 0
AlT11 0.58500 0.33180 0.22770 0.19300 Al 0
LiM1 0.00000 0.99097 0.50000 0.43800 Li 0
FeM1 0.00000 0.99097 0.50000 0.49000 Fe 0
LiM2 0.00000 0.32150 0.50000 0.11000 Li 0
AlM2 0.00000 0.32150 0.50000 0.87300 Al 0
TiM2 0.00000 0.32150 0.50000 0.01000 Ti 0
LiM3 0.50000 0.16020 0.50000 0.31400 Li 0
MgM3 0.50000 0.16020 0.50000 0.00900 Mg 0
FeM3 0.50000 0.16020 0.50000 0.39700 Fe 0
MnM3 0.50000 0.16020 0.50000 0.06400 Mn 0
NaA 0.00000 0.50100 0.00000 0.04000 Na 0
RbA 0.00000 0.50100 0.00000 0.00300 Rb 0
KA 0.00000 0.50100 0.00000 0.94200 K 0
O1 0.03620 0.99900 0.17160 1.00000 O 0
O2 0.32190 0.23790 0.17240 1.00000 O 0
O22 0.81550 0.26000 0.15950 1.00000 O 0
O3 0.11500 0.17380 0.39280 1.00000 O 0
O33 0.66270 0.32660 0.39340 1.00000 O 0
F4 0.10980 0.47200 0.39850 0.96000 F 0
O-H4 0.10980 0.47200 0.39850 0.04000 O 1

loop_
_cod_changelog_entry_id
_cod_changelog_entry_author
_cod_changelog_entry_date
_cod_changelog_entry_text
1
;cod-tools version 3.8.0
Id: cif_guess_AMCSD_atom_types 9581 2023-05-17 12:35:41Z saulius
;
2023-05-18T11:37:16+03:00
;Derived atom types and hydrogen counts
from atom names that follow the AMCSD naming convention
(Wat == water, O-H == hydroxyl).
;
2
;cod-tools version 3.10.1
Id: cif_fix_AMCSD_aniso_labels 10200 2024-08-01 14:09:44Z saulius
;
2024-08-02T12:20:20+03:00
;Changed the following '_atom_site_aniso_label' values:
'OH4' -> 'O-H4'
;

loop_
_cod_related_entry_id
_cod_related_entry_database
_cod_related_entry_code
1 AMCSD 0002504
